data_4067488
loop_
_publ_author_name
'Li, Shenyu'
'Kee, Choon Wee'
'Huang, Kuo-Wei'
'Hor, T. S. Andy'
'Zhao, Jin'

_publ_section_title
;
 Cyclopentadienyl Molybdenum(II/VI) N-Heterocyclic Carbene Complexes:
 Synthesis, Structure, and Reactivity under Oxidative Conditions
;
_journal_issue 8
_journal_name_full Organometallics
_journal_page_first 1924
_journal_paper_doi 10.1021/om900980a
_journal_volume 29
_journal_year 2010
_chemical_formula_sum 'C24 H21 Cl Mo N2 O2'
_chemical_formula_weight 500.82
_chemical_name_systematic
; 
 ? 
;
_space_group_IT_number 2
_symmetry_cell_setting triclinic
_symmetry_space_group_name_Hall '-P 1'
_symmetry_space_group_name_H-M 'P -1'
_atom_sites_solution_hydrogens geom
_atom_sites_solution_primary direct
_atom_sites_solution_secondary difmap
_audit_creation_method SHELXL-97
_audit_update_record
;
2010-03-11 # Formatted by publCIF
;
_cell_angle_alpha 77.760(4)
_cell_angle_beta 75.775(4)
_cell_angle_gamma 76.807(4)
_cell_formula_units_Z 2
_cell_length_a 8.3736(15)
_cell_length_b 11.306(2)
_cell_length_c 12.541(2)
_cell_measurement_reflns_used 3826
_cell_measurement_temperature 223(2)
_cell_measurement_theta_max 25.79
_cell_measurement_theta_min 2.55
_cell_volume 1105.1(3)
_computing_cell_refinement 'Bruker SMART'
_computing_data_collection 'Bruker SMART'
_computing_data_reduction 'Bruker SAINT'
_computing_molecular_graphics 'Bruker SHELXTL'
_computing_publication_material 'Bruker SHELXTL'
_computing_structure_refinement 'SHELXL-97 (Sheldrick, 1997)'
_computing_structure_solution 'SHELXS-97 (Sheldrick, 1990)'
_diffrn_ambient_temperature 223(2)
_diffrn_measured_fraction_theta_full 0.999
_diffrn_measured_fraction_theta_max 0.999
_diffrn_measurement_device_type 'CCD area detector'
_diffrn_measurement_method 'phi and omega scans'
_diffrn_radiation_monochromator graphite
_diffrn_radiation_source 'fine-focus sealed tube'
_diffrn_radiation_type MoK\a
_diffrn_radiation_wavelength 0.71073
_diffrn_reflns_av_R_equivalents 0.0519
_diffrn_reflns_av_sigmaI/netI 0.0576
_diffrn_reflns_limit_h_max 10
_diffrn_reflns_limit_h_min -10
_diffrn_reflns_limit_k_max 14
_diffrn_reflns_limit_k_min -14
_diffrn_reflns_limit_l_max 16
_diffrn_reflns_limit_l_min -16
_diffrn_reflns_number 14227
_diffrn_reflns_theta_full 27.50
_diffrn_reflns_theta_max 27.50
_diffrn_reflns_theta_min 1.70
_exptl_absorpt_coefficient_mu 0.737
_exptl_absorpt_correction_T_max 0.9571
_exptl_absorpt_correction_T_min 0.7375
_exptl_absorpt_correction_type multi-scan
_exptl_absorpt_process_details 'Sadabs, (Sheldrick 2001)'
_exptl_crystal_colour RED
_exptl_crystal_density_diffrn 1.505
_exptl_crystal_density_method 'not measured'
_exptl_crystal_description PLATE
_exptl_crystal_F_000 508
_exptl_crystal_size_max 0.44
_exptl_crystal_size_mid 0.08
_exptl_crystal_size_min 0.06
_refine_diff_density_max 0.970
_refine_diff_density_min -0.538
_refine_diff_density_rms 0.098
_refine_ls_extinction_method none
_refine_ls_goodness_of_fit_ref 1.045
_refine_ls_hydrogen_treatment constr
_refine_ls_matrix_type full
_refine_ls_number_parameters 271
_refine_ls_number_reflns 5070
_refine_ls_number_restraints 0
_refine_ls_restrained_S_all 1.045
_refine_ls_R_factor_all 0.0574
_refine_ls_R_factor_gt 0.0476
_refine_ls_shift/su_max 0.000
_refine_ls_shift/su_mean 0.000
_refine_ls_structure_factor_coef Fsqd
_refine_ls_weighting_details 'calc w=1/[\s^2^(Fo^2^)+(0.0624P)^2^+0.2175P] where P=(Fo^2^+2Fc^2^)/3'
_refine_ls_weighting_scheme calc
_refine_ls_wR_factor_gt 0.1142
_refine_ls_wR_factor_ref 0.1190
_reflns_number_gt 4341
_reflns_number_total 5070
_reflns_threshold_expression >2sigma(I)
_cod_data_source_file om900980a_si_002.cif
_cod_data_source_block 8364
_cod_depositor_comments
;
The following automatic conversions were performed:

'_symmetry_cell_setting' value 'Triclinic' changed to 'triclinic'
according to /home/saulius/struct/CIF-dictionaries/cif_core.dic
dictionary named 'cif_core.dic' version 2.4.1 from
2010-06-29.

'_exptl_absorpt_correction_type' value 'Multi-scan'
changed to 'multi-scan' according to
/home/saulius/struct/CIF-dictionaries/cif_core.dic dictionary named
'cif_core.dic' version 2.4.1 from 2010-06-29.

Automatic conversion script
Id: cif_fix_values 1715 2011-07-08 13:25:40Z adriana 
;
_cod_original_sg_symbol_H-M P-1
_cod_database_code 4067488

loop_
_symmetry_equiv_pos_as_xyz
'x, y, z'
'-x, -y, -z'

loop_
_atom_site_label
_atom_site_type_symbol
_atom_site_fract_x
_atom_site_fract_y
_atom_site_fract_z
_atom_site_U_iso_or_equiv
_atom_site_adp_type
_atom_site_occupancy
_atom_site_symmetry_multiplicity
_atom_site_calc_flag
_atom_site_refinement_flags
Mo1 Mo 0.51763(3) 0.69635(3) 0.13903(2) 0.03049(12) Uani 1 1 d .
Cl1 Cl 0.53424(14) 0.47312(9) 0.22487(7) 0.0500(3) Uani 1 1 d .
O1 O 0.3058(4) 0.9432(3) 0.1987(3) 0.0651(8) Uani 1 1 d .
O2 O 0.1675(3) 0.6753(3) 0.1182(3) 0.0579(8) Uani 1 1 d .
N1 N 0.4080(4) 0.6679(3) 0.4075(2) 0.0364(7) Uani 1 1 d .
N2 N 0.6466(3) 0.7233(3) 0.3564(2) 0.0356(6) Uani 1 1 d .
C1 C 0.5246(4) 0.6975(3) 0.3147(3) 0.0312(7) Uani 1 1 d .
C2 C 0.4592(5) 0.6713(4) 0.5033(3) 0.0476(9) Uani 1 1 d .
H2 H 0.4002 0.6526 0.5770 0.057 Uiso 1 1 calc R
C3 C 0.6067(5) 0.7057(4) 0.4719(3) 0.0480(10) Uani 1 1 d .
H3 H 0.6722 0.7163 0.5191 0.058 Uiso 1 1 calc R
C4 C 0.2491(5) 0.6309(4) 0.4103(3) 0.0441(9) Uani 1 1 d .
H4A H 0.2654 0.5408 0.4223 0.053 Uiso 1 1 calc R
H4B H 0.2163 0.6625 0.3382 0.053 Uiso 1 1 calc R
C5 C 0.1112(4) 0.6792(4) 0.5016(3) 0.0391(8) Uani 1 1 d .
C6 C 0.0505(6) 0.6018(4) 0.5958(3) 0.0559(11) Uani 1 1 d .
H6 H 0.0946 0.5169 0.6038 0.067 Uiso 1 1 calc R
C7 C -0.0755(6) 0.6484(6) 0.6790(4) 0.0723(15) Uani 1 1 d .
H7 H -0.1169 0.5944 0.7425 0.087 Uiso 1 1 calc R
C8 C -0.1389(6) 0.7685(5) 0.6705(4) 0.0679(14) Uani 1 1 d .
H8 H -0.2200 0.7992 0.7295 0.082 Uiso 1 1 calc R
C9 C -0.0857(6) 0.8472(5) 0.5756(5) 0.0739(15) Uani 1 1 d .
H9 H -0.1341 0.9314 0.5676 0.089 Uiso 1 1 calc R
C10 C 0.0403(6) 0.8016(4) 0.4913(4) 0.0567(11) Uani 1 1 d .
H10 H 0.0773 0.8556 0.4263 0.068 Uiso 1 1 calc R
C11 C 0.7962(4) 0.7696(3) 0.2922(3) 0.0380(8) Uani 1 1 d .
H11A H 0.8332 0.7354 0.2227 0.046 Uiso 1 1 calc R
H11B H 0.8855 0.7392 0.3347 0.046 Uiso 1 1 calc R
C12 C 0.7751(4) 0.9067(3) 0.2638(3) 0.0383(8) Uani 1 1 d .
C13 C 0.9001(5) 0.9575(4) 0.1885(5) 0.0717(15) Uani 1 1 d .
H13 H 0.9948 0.9053 0.1547 0.086 Uiso 1 1 calc R
C14 C 0.8907(7) 1.0821(5) 0.1615(6) 0.105(2) Uani 1 1 d .
H14 H 0.9766 1.1146 0.1078 0.126 Uiso 1 1 calc R
C15 C 0.7568(7) 1.1598(5) 0.2120(6) 0.0842(18) Uani 1 1 d .
H15 H 0.7531 1.2453 0.1966 0.101 Uiso 1 1 calc R
C16 C 0.6312(6) 1.1126(5) 0.2837(5) 0.0676(14) Uani 1 1 d .
H16 H 0.5365 1.1660 0.3159 0.081 Uiso 1 1 calc R
C17 C 0.6378(5) 0.9862(4) 0.3115(4) 0.0512(10) Uani 1 1 d .
H17 H 0.5489 0.9548 0.3628 0.061 Uiso 1 1 calc R
C18 C 0.8043(5) 0.6829(6) 0.0419(4) 0.0714(16) Uani 1 1 d .
H18 H 0.9031 0.6597 0.0771 0.086 Uiso 1 1 calc R
C19 C 0.7139(6) 0.8012(6) 0.0198(4) 0.0706(15) Uani 1 1 d .
H19 H 0.7428 0.8772 0.0310 0.085 Uiso 1 1 calc R
C20 C 0.5896(6) 0.7963(6) -0.0383(3) 0.0670(14) Uani 1 1 d .
H20 H 0.5196 0.8677 -0.0762 0.080 Uiso 1 1 calc R
C21 C 0.6066(5) 0.6726(5) -0.0482(3) 0.0625(14) Uani 1 1 d .
H21 H 0.5444 0.6414 -0.0908 0.075 Uiso 1 1 calc R
C22 C 0.7379(6) 0.6029(5) 0.0011(4) 0.0669(14) Uani 1 1 d .
H22 H 0.7809 0.5135 0.0029 0.080 Uiso 1 1 calc R
C23 C 0.3841(5) 0.8567(4) 0.1764(3) 0.0451(9) Uani 1 1 d .
C24 C 0.2963(4) 0.6828(3) 0.1307(3) 0.0363(8) Uani 1 1 d .

loop_
_atom_site_aniso_label
_atom_site_aniso_U_11
_atom_site_aniso_U_22
_atom_site_aniso_U_33
_atom_site_aniso_U_23
_atom_site_aniso_U_13
_atom_site_aniso_U_12
Mo1 0.02453(16) 0.0457(2) 0.02043(16) -0.00521(12) 0.00125(10) -0.01144(12)
Cl1 0.0797(7) 0.0364(5) 0.0311(5) -0.0108(4) -0.0122(4) 0.0003(5)
O1 0.063(2) 0.0492(19) 0.082(2) -0.0068(17) -0.0251(17) -0.0002(16)
O2 0.0295(14) 0.084(2) 0.0663(19) -0.0273(17) -0.0069(13) -0.0128(14)
N1 0.0387(16) 0.0475(18) 0.0228(14) -0.0094(12) 0.0016(11) -0.0135(13)
N2 0.0322(14) 0.0441(17) 0.0326(15) -0.0096(13) -0.0070(12) -0.0077(12)
C1 0.0290(16) 0.0342(18) 0.0290(17) -0.0078(14) -0.0009(13) -0.0063(13)
C2 0.053(2) 0.067(3) 0.0224(17) -0.0076(17) -0.0043(16) -0.015(2)
C3 0.051(2) 0.065(3) 0.0306(19) -0.0114(18) -0.0114(17) -0.011(2)
C4 0.041(2) 0.061(3) 0.0330(19) -0.0159(18) 0.0067(15) -0.0225(18)
C5 0.0400(19) 0.052(2) 0.0266(17) -0.0107(16) 0.0053(14) -0.0202(17)
C6 0.058(3) 0.056(3) 0.038(2) 0.0006(19) 0.0109(19) -0.010(2)
C7 0.065(3) 0.108(5) 0.030(2) -0.003(2) 0.015(2) -0.023(3)
C8 0.052(3) 0.093(4) 0.060(3) -0.041(3) 0.017(2) -0.022(3)
C9 0.061(3) 0.067(3) 0.095(4) -0.043(3) 0.007(3) -0.014(2)
C10 0.064(3) 0.055(3) 0.053(3) -0.014(2) 0.002(2) -0.025(2)
C11 0.0255(16) 0.044(2) 0.046(2) -0.0153(17) -0.0037(14) -0.0058(14)
C12 0.0282(17) 0.046(2) 0.044(2) -0.0163(17) -0.0092(15) -0.0047(15)
C13 0.040(2) 0.049(3) 0.110(4) -0.018(3) 0.019(2) -0.0094(19)
C14 0.057(3) 0.055(3) 0.173(7) -0.005(4) 0.025(4) -0.016(3)
C15 0.059(3) 0.046(3) 0.147(6) -0.028(3) -0.013(3) -0.007(2)
C16 0.055(3) 0.057(3) 0.096(4) -0.040(3) -0.014(3) 0.006(2)
C17 0.040(2) 0.058(3) 0.056(3) -0.024(2) -0.0003(18) -0.0041(18)
C18 0.033(2) 0.144(5) 0.042(2) -0.036(3) 0.0091(18) -0.025(3)
C19 0.065(3) 0.116(5) 0.039(2) -0.016(3) 0.019(2) -0.063(3)
C20 0.068(3) 0.105(4) 0.026(2) 0.007(2) 0.0026(19) -0.040(3)
C21 0.048(2) 0.119(4) 0.027(2) -0.021(2) 0.0098(17) -0.039(3)
C22 0.048(2) 0.111(4) 0.041(2) -0.034(3) 0.0180(19) -0.022(3)
C23 0.052(2) 0.047(2) 0.041(2) 0.0050(18) -0.0150(18) -0.023(2)
C24 0.0293(17) 0.045(2) 0.0331(18) -0.0104(15) -0.0008(13) -0.0067(14)

loop_
_atom_type_symbol
_atom_type_description
_atom_type_scat_dispersion_real
_atom_type_scat_dispersion_imag
_atom_type_scat_source
C C 0.0033 0.0016 'International Tables Vol C Tables 4.2.6.8 and 6.1.1.4'
H H 0.0000 0.0000 'International Tables Vol C Tables 4.2.6.8 and 6.1.1.4'
N N 0.0061 0.0033 'International Tables Vol C Tables 4.2.6.8 and 6.1.1.4'
O O 0.0106 0.0060 'International Tables Vol C Tables 4.2.6.8 and 6.1.1.4'
Cl Cl 0.1484 0.1585 'International Tables Vol C Tables 4.2.6.8 and 6.1.1.4'
Mo Mo -1.6832 0.6857 'International Tables Vol C Tables 4.2.6.8 and 6.1.1.4'

loop_
_geom_angle_atom_site_label_1
_geom_angle_atom_site_label_2
_geom_angle_atom_site_label_3
_geom_angle
C24 Mo1 C23 78.22(15)
C24 Mo1 C1 109.47(13)
C23 Mo1 C1 73.38(14)
C24 Mo1 C20 96.72(16)
C23 Mo1 C20 87.06(19)
C1 Mo1 C20 142.70(16)
C24 Mo1 C19 132.23(18)
C23 Mo1 C19 88.35(19)
C1 Mo1 C19 110.01(14)
C20 Mo1 C19 36.36(17)
C24 Mo1 C21 88.39(14)
C23 Mo1 C21 118.93(18)
C1 Mo1 C21 160.70(15)
C20 Mo1 C21 35.37(18)
C19 Mo1 C21 58.65(16)
C24 Mo1 C18 145.12(15)
C23 Mo1 C18 119.91(19)
C1 Mo1 C18 104.50(14)
C20 Mo1 C18 58.22(19)
C19 Mo1 C18 34.27(19)
C21 Mo1 C18 56.96(15)
C24 Mo1 C22 113.80(15)
C23 Mo1 C22 143.27(18)
C1 Mo1 C22 127.30(15)
C20 Mo1 C22 57.9(2)
C19 Mo1 C22 57.3(2)
C21 Mo1 C22 34.10(16)
C18 Mo1 C22 33.79(16)
C24 Mo1 Cl1 82.80(11)
C23 Mo1 Cl1 136.97(11)
C1 Mo1 Cl1 77.26(9)
C20 Mo1 Cl1 133.63(15)
C19 Mo1 Cl1 131.57(17)
C21 Mo1 Cl1 98.54(14)
C18 Mo1 Cl1 97.37(17)
C22 Mo1 Cl1 79.76(14)
C1 N1 C2 111.4(3)
C1 N1 C4 126.1(3)
C2 N1 C4 122.5(3)
C1 N2 C3 111.0(3)
C1 N2 C11 126.6(3)
C3 N2 C11 122.3(3)
N1 C1 N2 103.3(3)
N1 C1 Mo1 127.4(2)
N2 C1 Mo1 129.3(2)
C3 C2 N1 107.2(3)
C2 C3 N2 107.0(3)
N1 C4 C5 111.4(3)
C10 C5 C6 118.2(4)
C10 C5 C4 120.4(3)
C6 C5 C4 121.3(4)
C5 C6 C7 120.2(4)
C8 C7 C6 121.2(4)
C7 C8 C9 119.9(4)
C8 C9 C10 119.5(5)
C5 C10 C9 120.8(4)
N2 C11 C12 115.1(3)
C13 C12 C17 117.5(4)
C13 C12 C11 118.8(3)
C17 C12 C11 123.7(4)
C14 C13 C12 121.6(4)
C13 C14 C15 120.3(5)
C16 C15 C14 119.2(5)
C15 C16 C17 121.3(4)
C12 C17 C16 120.0(4)
C19 C18 C22 108.6(5)
C19 C18 Mo1 68.9(2)
C22 C18 Mo1 73.8(2)
C18 C19 C20 108.0(5)
C18 C19 Mo1 76.8(3)
C20 C19 Mo1 71.0(2)
C21 C20 C19 106.7(5)
C21 C20 Mo1 74.7(3)
C19 C20 Mo1 72.6(2)
C22 C21 C20 108.8(4)
C22 C21 Mo1 76.0(2)
C20 C21 Mo1 69.9(2)
C21 C22 C18 107.9(5)
C21 C22 Mo1 69.9(2)
C18 C22 Mo1 72.4(2)
O1 C23 Mo1 177.5(4)
O2 C24 Mo1 175.5(3)

loop_
_geom_bond_atom_site_label_1
_geom_bond_atom_site_label_2
_geom_bond_distance
Mo1 C24 1.924(3)
Mo1 C23 1.984(5)
Mo1 C1 2.221(3)
Mo1 C20 2.274(4)
Mo1 C19 2.296(4)
Mo1 C21 2.336(4)
Mo1 C18 2.396(4)
Mo1 C22 2.413(4)
Mo1 Cl1 2.5118(11)
O1 C23 1.094(5)
O2 C24 1.151(4)
N1 C1 1.358(4)
N1 C2 1.381(4)
N1 C4 1.474(4)
N2 C1 1.366(4)
N2 C3 1.385(4)
N2 C11 1.456(4)
C2 C3 1.322(5)
C4 C5 1.507(5)
C5 C10 1.368(6)
C5 C6 1.374(5)
C6 C7 1.385(6)
C7 C8 1.332(7)
C8 C9 1.370(7)
C9 C10 1.390(6)
C11 C12 1.494(5)
C12 C13 1.370(6)
C12 C17 1.380(5)
C13 C14 1.366(7)
C14 C15 1.367(7)
C15 C16 1.337(7)
C16 C17 1.389(7)
C18 C19 1.386(8)
C18 C22 1.398(7)
C19 C20 1.426(6)
C20 C21 1.402(7)
C21 C22 1.394(7)
